data_7037001
loop_
_publ_author_name
'Feng, Zhijun'
'Wei, Yun'
'Zhou, Shuangliu'
'Zhang, Guangchao'
'Zhu, Xiancui'
'Guo, Liping'
'Wang, Shaowu'
'Mu, Xiaolong'

_publ_section_title
;
 Reactivity of functionalized indoles with rare-earth metal amides.
 Synthesis, characterization and catalytic activity of rare-earth metal
 complexes incorporating indolyl ligands.
;
_journal_issue 47
_journal_name_full 'Dalton transactions (Cambridge, England : 2003)'
_journal_page_first 20502
_journal_page_last 20513
_journal_paper_doi 10.1039/c5dt03214h
_journal_volume 44
_journal_year 2015
_chemical_formula_sum 'C35 H58 Dy N3 O2 Si2'
_chemical_formula_weight 771.52
_chemical_name_systematic
; 
 ? 
;
_space_group_IT_number 14
_symmetry_cell_setting monoclinic
_symmetry_space_group_name_Hall '-P 2yn'
_symmetry_space_group_name_H-M 'P 1 21/n 1'
_atom_sites_solution_hydrogens geom
_atom_sites_solution_primary direct
_atom_sites_solution_secondary difmap
_audit_creation_method SHELXL-97
_audit_update_record
;
2015-03-30 deposited with the CCDC.
2015-10-28 downloaded from the CCDC.
;
_cell_angle_alpha 90.00
_cell_angle_beta 110.3490(10)
_cell_angle_gamma 90.00
_cell_formula_units_Z 4
_cell_length_a 10.6543(7)
_cell_length_b 32.270(2)
_cell_length_c 12.0034(8)
_cell_measurement_reflns_used 9130
_cell_measurement_temperature 293(2)
_cell_measurement_theta_max 27.62
_cell_measurement_theta_min 2.21
_cell_volume 3869.4(4)
_computing_cell_refinement 'Bruker SMART'
_computing_data_collection 'Bruker SMART'
_computing_data_reduction 'Bruker SAINT'
_computing_molecular_graphics 'Bruker SHELXTL'
_computing_publication_material 'Bruker SHELXTL'
_computing_structure_refinement 'SHELXL-97 (Sheldrick, 1997)'
_computing_structure_solution 'SHELXS-97 (Sheldrick, 1990)'
_diffrn_ambient_temperature 293(2)
_diffrn_measured_fraction_theta_full 0.993
_diffrn_measured_fraction_theta_max 0.993
_diffrn_measurement_device_type 'CCD area detector'
_diffrn_measurement_method 'phi and omega scans'
_diffrn_radiation_monochromator graphite
_diffrn_radiation_source 'fine-focus sealed tube'
_diffrn_radiation_type MoK\a
_diffrn_radiation_wavelength 0.71073
_diffrn_reflns_av_R_equivalents 0.0238
_diffrn_reflns_av_sigmaI/netI 0.0214
_diffrn_reflns_limit_h_max 12
_diffrn_reflns_limit_h_min -13
_diffrn_reflns_limit_k_max 40
_diffrn_reflns_limit_k_min -40
_diffrn_reflns_limit_l_max 15
_diffrn_reflns_limit_l_min -14
_diffrn_reflns_number 31980
_diffrn_reflns_theta_full 27.00
_diffrn_reflns_theta_max 27.00
_diffrn_reflns_theta_min 2.13
_exptl_absorpt_coefficient_mu 2.024
_exptl_absorpt_correction_T_max 0.6532
_exptl_absorpt_correction_T_min 0.6010
_exptl_absorpt_correction_type multi-scan
_exptl_crystal_colour colorless
_exptl_crystal_density_diffrn 1.324
_exptl_crystal_density_method 'not measured'
_exptl_crystal_description block
_exptl_crystal_F_000 1596
_exptl_crystal_size_max 0.28
_exptl_crystal_size_mid 0.27
_exptl_crystal_size_min 0.23
_refine_diff_density_max 0.579
_refine_diff_density_min -1.937
_refine_diff_density_rms 0.082
_refine_ls_extinction_method none
_refine_ls_goodness_of_fit_ref 0.986
_refine_ls_hydrogen_treatment mixed
_refine_ls_matrix_type full
_refine_ls_number_parameters 429
_refine_ls_number_reflns 8399
_refine_ls_number_restraints 98
_refine_ls_restrained_S_all 0.990
_refine_ls_R_factor_all 0.0457
_refine_ls_R_factor_gt 0.0388
_refine_ls_shift/su_max 0.027
_refine_ls_shift/su_mean 0.002
_refine_ls_structure_factor_coef Fsqd
_refine_ls_weighting_details 'calc w=1/[\s^2^(Fo^2^)+(0.1236P)^2^+1.1818P] where P=(Fo^2^+2Fc^2^)/3'
_refine_ls_weighting_scheme calc
_refine_ls_wR_factor_gt 0.1454
_refine_ls_wR_factor_ref 0.1534
_reflns_number_gt 7391
_reflns_number_total 8399
_reflns_threshold_expression >2sigma(I)
_cod_data_source_file c5dt03214h2.cif
_cod_data_source_block 110630b_0m
_cod_depositor_comments
;
The following automatic conversions were performed:

'_symmetry_cell_setting' value 'Monoclinic' changed to 'monoclinic'
according to
/usr/data/users/saulius/crontab/automatic-downloads/rss-feeds/RSC/lib/dictionaries/cif_core.dic
dictionary named 'cif_core.dic' version 2.4.2 from 2011-04-26.

Automatic conversion script
Id: cif_fix_values 3271 2015-04-21 07:52:19Z andrius 

 Adding full bibliography for 7036992--7037001.cif.
;
_cod_original_cell_volume 3869.4(5)
_cod_original_sg_symbol_H-M P2(1)/n
_cod_database_code 7037001

loop_
_symmetry_equiv_pos_as_xyz
'x, y, z'
'-x+1/2, y+1/2, -z+1/2'
'-x, -y, -z'
'x-1/2, -y-1/2, z-1/2'

loop_
_atom_site_label
_atom_site_type_symbol
_atom_site_fract_x
_atom_site_fract_y
_atom_site_fract_z
_atom_site_U_iso_or_equiv
_atom_site_adp_type
_atom_site_occupancy
_atom_site_symmetry_multiplicity
_atom_site_calc_flag
_atom_site_refinement_flags
_atom_site_disorder_assembly
_atom_site_disorder_group
C1 C 0.3890(4) 0.08967(14) 0.6939(4) 0.0519(9) Uani 1 1 d . . .
C2 C 0.2618(5) 0.07866(17) 0.6268(4) 0.0670(13) Uani 1 1 d . . .
H2 H 0.2044 0.0629 0.6529 0.080 Uiso 1 1 calc R . .
C3 C 0.2319(4) 0.09462(17) 0.5140(4) 0.0631(12) Uani 1 1 d . . .
C4 C 0.1218(6) 0.0941(2) 0.4080(5) 0.0873(19) Uani 1 1 d . . .
H4 H 0.0437 0.0804 0.4048 0.105 Uiso 1 1 calc R . .
C5 C 0.1285(7) 0.1135(3) 0.3094(5) 0.098(2) Uani 1 1 d . . .
H5 H 0.0541 0.1134 0.2399 0.117 Uiso 1 1 calc R . .
C6 C 0.2427(9) 0.1332(3) 0.3108(7) 0.122(3) Uani 1 1 d . . .
H6 H 0.2462 0.1455 0.2419 0.146 Uiso 1 1 calc R . .
C7 C 0.3532(8) 0.1348(3) 0.4146(6) 0.124(3) Uani 1 1 d . . .
H7 H 0.4300 0.1489 0.4165 0.148 Uiso 1 1 calc R . .
C8 C 0.3481(5) 0.11529(19) 0.5147(5) 0.0670(13) Uani 1 1 d . . .
C9 C 0.4614(4) 0.07930(19) 0.8222(4) 0.0631(12) Uani 1 1 d . . .
H9A H 0.4196 0.0942 0.8703 0.076 Uiso 1 1 calc R . .
H9B H 0.4514 0.0499 0.8337 0.076 Uiso 1 1 calc R . .
C10 C 0.6697(4) 0.07038(12) 0.9773(3) 0.0424(8) Uani 1 1 d . . .
C11 C 0.7147(4) 0.02945(13) 0.9849(4) 0.0490(9) Uani 1 1 d . . .
C12 C 0.7800(5) 0.01130(16) 1.0948(4) 0.0647(12) Uani 1 1 d . . .
H12 H 0.8100 -0.0159 1.0987 0.078 Uiso 1 1 calc R . .
C13 C 0.8006(6) 0.03306(18) 1.1972(4) 0.0748(15) Uani 1 1 d . . .
H13 H 0.8453 0.0207 1.2703 0.090 Uiso 1 1 calc R . .
C14 C 0.7552(5) 0.07353(17) 1.1925(4) 0.0663(13) Uani 1 1 d . . .
H14 H 0.7693 0.0880 1.2629 0.080 Uiso 1 1 calc R . .
C15 C 0.6886(4) 0.09285(14) 1.0841(4) 0.0530(10) Uani 1 1 d . . .
C16 C 0.6360(6) 0.13651(16) 1.0828(5) 0.0683(14) Uani 1 1 d . . .
H16 H 0.6006 0.1460 1.0001 0.082 Uiso 1 1 calc R . .
C17 C 0.7455(9) 0.1666(2) 1.1533(8) 0.116(3) Uani 1 1 d . . .
H17A H 0.7877 0.1563 1.2327 0.174 Uiso 1 1 calc R . .
H17B H 0.7066 0.1932 1.1563 0.174 Uiso 1 1 calc R . .
H17C H 0.8110 0.1692 1.1154 0.174 Uiso 1 1 calc R . .
C18 C 0.5233(8) 0.1385(2) 1.1337(9) 0.113(3) Uani 1 1 d . . .
H18A H 0.4524 0.1201 1.0898 0.170 Uiso 1 1 calc R . .
H18B H 0.4896 0.1663 1.1276 0.170 Uiso 1 1 calc R . .
H18C H 0.5569 0.1303 1.2156 0.170 Uiso 1 1 calc R . .
C19 C 0.6971(5) 0.00343(14) 0.8740(4) 0.0586(11) Uani 1 1 d . . .
H19 H 0.6544 0.0210 0.8044 0.070 Uiso 1 1 calc R . .
C20 C 0.8271(7) -0.0118(2) 0.8665(6) 0.098(2) Uani 1 1 d . . .
H20A H 0.8827 0.0114 0.8647 0.146 Uiso 1 1 calc R . .
H20B H 0.8097 -0.0279 0.7954 0.146 Uiso 1 1 calc R . .
H20C H 0.8721 -0.0287 0.9345 0.146 Uiso 1 1 calc R . .
C21 C 0.6022(8) -0.0337(2) 0.8679(8) 0.117(3) Uani 1 1 d . . .
H21A H 0.6502 -0.0549 0.9220 0.176 Uiso 1 1 calc R . .
H21B H 0.5697 -0.0446 0.7885 0.176 Uiso 1 1 calc R . .
H21C H 0.5280 -0.0245 0.8894 0.176 Uiso 1 1 calc R . .
C22 C 0.996(2) 0.1985(5) 0.9874(18) 0.091(3) Uani 0.49(2) 1 d PDU A 1
H22A H 1.0116 0.2244 0.9551 0.136 Uiso 0.49(2) 1 calc PR A 1
H22B H 1.0667 0.1936 1.0620 0.136 Uiso 0.49(2) 1 calc PR A 1
H22C H 0.9119 0.1993 0.9994 0.136 Uiso 0.49(2) 1 calc PR A 1
C23 C 1.1617(15) 0.1597(8) 0.8591(19) 0.115(4) Uani 0.49(2) 1 d PDU A 1
H23A H 1.1550 0.1490 0.7825 0.173 Uiso 0.49(2) 1 calc PR A 1
H23B H 1.2277 0.1442 0.9200 0.173 Uiso 0.49(2) 1 calc PR A 1
H23C H 1.1876 0.1883 0.8644 0.173 Uiso 0.49(2) 1 calc PR A 1
C24 C 0.9910(19) 0.1053(4) 0.9550(16) 0.077(3) Uani 0.49(2) 1 d PDU A 1
H24A H 0.9008 0.0991 0.9490 0.115 Uiso 0.49(2) 1 calc PR A 1
H24B H 1.0463 0.1075 1.0372 0.115 Uiso 0.49(2) 1 calc PR A 1
H24C H 1.0243 0.0836 0.9182 0.115 Uiso 0.49(2) 1 calc PR A 1
C22A C 1.045(2) 0.1998(5) 0.9811(19) 0.098(4) Uani 0.51(2) 1 d PDU A 2
H22D H 1.1390 0.1983 1.0254 0.147 Uiso 0.51(2) 1 calc PR A 2
H22E H 0.9959 0.1994 1.0350 0.147 Uiso 0.51(2) 1 calc PR A 2
H22F H 1.0254 0.2250 0.9358 0.147 Uiso 0.51(2) 1 calc PR A 2
C23A C 1.1473(15) 0.1348(7) 0.8519(19) 0.113(4) Uani 0.51(2) 1 d PDU A 2
H23D H 1.1271 0.1087 0.8113 0.170 Uiso 0.51(2) 1 calc PR A 2
H23E H 1.2189 0.1313 0.9265 0.170 Uiso 0.51(2) 1 calc PR A 2
H23F H 1.1739 0.1544 0.8040 0.170 Uiso 0.51(2) 1 calc PR A 2
C24A C 0.9427(16) 0.1116(4) 0.9598(14) 0.070(3) Uani 0.51(2) 1 d PDU A 2
H24D H 0.8689 0.1206 0.9822 0.104 Uiso 0.51(2) 1 calc PR A 2
H24E H 1.0167 0.1043 1.0298 0.104 Uiso 0.51(2) 1 calc PR A 2
H24F H 0.9162 0.0880 0.9086 0.104 Uiso 0.51(2) 1 calc PR A 2
C25 C 0.9007(9) 0.2450(2) 0.6622(8) 0.117(3) Uani 1 1 d . A .
H25A H 0.8372 0.2578 0.6919 0.176 Uiso 1 1 calc R . .
H25B H 0.8974 0.2585 0.5899 0.176 Uiso 1 1 calc R . .
H25C H 0.9891 0.2476 0.7201 0.176 Uiso 1 1 calc R . .
C26 C 0.9712(10) 0.1695(3) 0.5561(8) 0.138(4) Uani 1 1 d . A .
H26A H 1.0624 0.1752 0.6043 0.207 Uiso 1 1 calc R . .
H26B H 0.9503 0.1832 0.4808 0.207 Uiso 1 1 calc R . .
H26C H 0.9594 0.1402 0.5437 0.207 Uiso 1 1 calc R . .
C27 C 0.6846(8) 0.1857(2) 0.5197(6) 0.100(2) Uani 1 1 d . A .
H27A H 0.6636 0.1574 0.4957 0.150 Uiso 1 1 calc R . .
H27B H 0.6795 0.2022 0.4517 0.150 Uiso 1 1 calc R . .
H27C H 0.6218 0.1960 0.5542 0.150 Uiso 1 1 calc R . .
C28 C 0.6430(10) 0.2283(2) 0.8161(11) 0.142(4) Uani 1 1 d . . .
H28A H 0.6784 0.2399 0.7586 0.170 Uiso 1 1 calc R . .
H28B H 0.7169 0.2234 0.8896 0.170 Uiso 1 1 calc R . .
C29 C 0.5488(14) 0.2564(3) 0.8363(15) 0.197(6) Uani 1 1 d . . .
H29A H 0.5795 0.2649 0.9189 0.237 Uiso 1 1 calc R . .
H29B H 0.5394 0.2809 0.7872 0.237 Uiso 1 1 calc R . .
C30 C 0.4250(14) 0.2356(3) 0.8067(17) 0.214(7) Uani 1 1 d . . .
H30A H 0.4010 0.2322 0.8771 0.257 Uiso 1 1 calc R . .
H30B H 0.3553 0.2516 0.7490 0.257 Uiso 1 1 calc R . .
C31 C 0.4365(8) 0.1967(3) 0.7593(11) 0.144(4) Uani 1 1 d . . .
H31A H 0.3809 0.1956 0.6760 0.173 Uiso 1 1 calc R . .
H31B H 0.4073 0.1752 0.8010 0.173 Uiso 1 1 calc R . .
C32 C 0.8489(8) 0.0633(3) 0.6238(8) 0.110(2) Uani 1 1 d U . .
H32A H 0.9038 0.0545 0.7031 0.132 Uiso 1 1 calc R . .
H32B H 0.8919 0.0868 0.6015 0.132 Uiso 1 1 calc R . .
C33 C 0.8334(9) 0.0296(3) 0.5399(8) 0.130(3) Uani 1 1 d U . .
H33A H 0.8696 0.0374 0.4791 0.156 Uiso 1 1 calc R . .
H33B H 0.8802 0.0051 0.5805 0.156 Uiso 1 1 calc R . .
C34 C 0.6927(10) 0.0215(3) 0.4877(9) 0.156(4) Uani 1 1 d U . .
H34A H 0.6629 0.0271 0.4031 0.187 Uiso 1 1 calc R . .
H34B H 0.6756 -0.0075 0.4984 0.187 Uiso 1 1 calc R . .
C35 C 0.6211(8) 0.0464(3) 0.5408(8) 0.118(3) Uani 1 1 d U . .
H35A H 0.5789 0.0295 0.5844 0.142 Uiso 1 1 calc R . .
H35B H 0.5523 0.0620 0.4807 0.142 Uiso 1 1 calc R . .
N1 N 0.4460(4) 0.11224(17) 0.6265(4) 0.0715(12) Uani 1 1 d . A .
N2 N 0.6046(3) 0.08943(10) 0.8643(3) 0.0441(7) Uani 1 1 d . A .
N3 N 0.8604(4) 0.16065(11) 0.7518(3) 0.0485(7) Uani 1 1 d U A .
O1 O 0.5751(4) 0.19064(12) 0.7727(4) 0.0839(11) Uani 1 1 d . A .
O2 O 0.7183(4) 0.07449(13) 0.6210(3) 0.0795(11) Uani 1 1 d U A .
Si1 Si 0.99424(12) 0.15480(4) 0.87928(12) 0.0589(3) Uani 1 1 d DU . .
Si2 Si 0.85848(17) 0.18866(5) 0.63217(14) 0.0682(4) Uani 1 1 d . . .
Dy1 Dy 0.666603(17) 0.126532(6) 0.739680(16) 0.04536(11) Uani 1 1 d . . .

loop_
_atom_site_aniso_label
_atom_site_aniso_U_11
_atom_site_aniso_U_22
_atom_site_aniso_U_33
_atom_site_aniso_U_23
_atom_site_aniso_U_13
_atom_site_aniso_U_12
C1 0.040(2) 0.062(2) 0.048(2) 0.0032(18) 0.0074(17) 0.0047(17)
C2 0.051(3) 0.084(3) 0.053(2) -0.003(2) 0.002(2) -0.012(2)
C3 0.044(2) 0.079(3) 0.056(3) -0.017(2) 0.0048(19) 0.008(2)
C4 0.057(3) 0.134(6) 0.053(3) -0.024(3) -0.005(2) 0.005(3)
C5 0.066(4) 0.156(6) 0.049(3) -0.013(4) -0.009(3) 0.024(4)
C6 0.100(6) 0.199(10) 0.051(3) 0.024(4) 0.007(4) 0.025(6)
C7 0.075(5) 0.217(9) 0.058(4) 0.041(5) -0.002(3) -0.015(5)
C8 0.052(3) 0.094(4) 0.047(2) 0.005(2) 0.008(2) 0.006(3)
C9 0.037(2) 0.092(4) 0.054(2) 0.008(2) 0.0078(19) -0.003(2)
C10 0.0358(18) 0.0457(19) 0.0418(18) 0.0032(15) 0.0084(15) -0.0051(14)
C11 0.046(2) 0.050(2) 0.047(2) 0.0024(16) 0.0104(17) 0.0003(17)
C12 0.061(3) 0.061(3) 0.065(3) 0.019(2) 0.014(2) 0.010(2)
C13 0.079(3) 0.082(3) 0.049(2) 0.016(2) 0.005(2) 0.018(3)
C14 0.067(3) 0.078(3) 0.045(2) -0.004(2) 0.007(2) -0.004(2)
C15 0.052(2) 0.052(2) 0.048(2) -0.0033(17) 0.0089(18) -0.0043(18)
C16 0.089(4) 0.050(2) 0.059(3) -0.011(2) 0.017(3) -0.003(3)
C17 0.129(6) 0.077(4) 0.146(7) -0.043(4) 0.052(6) -0.038(4)
C18 0.101(5) 0.079(4) 0.174(9) -0.020(5) 0.068(6) 0.008(4)
C19 0.066(3) 0.050(2) 0.055(2) -0.0003(18) 0.014(2) 0.003(2)
C20 0.107(5) 0.088(4) 0.099(5) -0.008(4) 0.039(4) 0.030(4)
C21 0.135(7) 0.090(5) 0.131(6) -0.041(4) 0.053(5) -0.050(5)
C22 0.078(10) 0.085(4) 0.089(5) -0.028(3) 0.003(6) -0.025(5)
C23 0.045(2) 0.168(12) 0.131(8) 0.012(9) 0.030(3) -0.009(6)
C24 0.065(8) 0.074(3) 0.072(5) 0.020(3) -0.001(5) 0.010(4)
C22A 0.080(11) 0.089(4) 0.097(5) -0.019(3) -0.004(6) -0.031(5)
C23A 0.042(4) 0.169(12) 0.129(8) -0.001(8) 0.030(4) 0.005(6)
C24A 0.057(8) 0.070(4) 0.068(4) 0.025(3) 0.005(5) 0.006(4)
C25 0.125(6) 0.073(4) 0.154(7) 0.029(4) 0.049(6) -0.020(4)
C26 0.170(8) 0.155(8) 0.137(7) 0.059(6) 0.115(7) 0.060(7)
C27 0.127(6) 0.097(5) 0.065(3) 0.027(3) 0.019(4) 0.005(4)
C28 0.145(8) 0.078(5) 0.233(11) -0.046(6) 0.105(8) 0.001(5)
C29 0.217(13) 0.104(7) 0.349(19) -0.034(10) 0.197(14) 0.030(8)
C30 0.187(12) 0.113(8) 0.42(2) -0.017(11) 0.206(15) 0.043(8)
C31 0.088(5) 0.127(7) 0.234(12) -0.007(7) 0.076(7) 0.044(5)
C32 0.095(5) 0.110(5) 0.132(6) -0.044(4) 0.049(4) 0.007(4)
C33 0.123(6) 0.149(7) 0.129(6) -0.060(5) 0.059(5) 0.006(5)
C34 0.132(6) 0.170(8) 0.164(7) -0.104(6) 0.050(6) -0.008(6)
C35 0.112(5) 0.130(6) 0.113(5) -0.068(5) 0.040(4) -0.035(5)
N1 0.037(2) 0.110(3) 0.052(2) 0.021(2) -0.0038(17) -0.007(2)
N2 0.0388(16) 0.0478(18) 0.0420(16) 0.0044(13) 0.0096(13) 0.0031(13)
N3 0.0482(15) 0.0457(18) 0.0527(16) 0.0054(12) 0.0188(12) -0.0005(14)
O1 0.080(3) 0.064(2) 0.125(3) 0.016(2) 0.058(2) 0.0249(18)
O2 0.077(2) 0.092(3) 0.075(2) -0.036(2) 0.0350(19) -0.020(2)
Si1 0.0417(6) 0.0696(8) 0.0608(7) 0.0035(6) 0.0123(5) -0.0067(5)
Si2 0.0785(10) 0.0635(8) 0.0707(9) 0.0205(7) 0.0362(8) 0.0031(7)
Dy1 0.03782(15) 0.05108(16) 0.04551(15) 0.00376(7) 0.01238(10) 0.00131(7)

loop_
_atom_type_symbol
_atom_type_description
_atom_type_scat_dispersion_real
_atom_type_scat_dispersion_imag
_atom_type_scat_source
C C 0.0033 0.0016 'International Tables Vol C Tables 4.2.6.8 and 6.1.1.4'
H H 0.0000 0.0000 'International Tables Vol C Tables 4.2.6.8 and 6.1.1.4'
N N 0.0061 0.0033 'International Tables Vol C Tables 4.2.6.8 and 6.1.1.4'
O O 0.0106 0.0060 'International Tables Vol C Tables 4.2.6.8 and 6.1.1.4'
Si Si 0.0817 0.0704 'International Tables Vol C Tables 4.2.6.8 and 6.1.1.4'
Dy Dy -0.1892 4.4098 'International Tables Vol C Tables 4.2.6.8 and 6.1.1.4'

loop_
_geom_angle_atom_site_label_1
_geom_angle_atom_site_label_2
_geom_angle_atom_site_label_3
_geom_angle
C2 C1 N1 110.0(4)
C2 C1 C9 126.8(4)
N1 C1 C9 123.1(4)
C1 C2 C3 109.0(5)
C1 C2 H2 125.5
C3 C2 H2 125.5
C2 C3 C4 136.3(6)
C2 C3 C8 105.6(4)
C4 C3 C8 118.0(5)
C5 C4 C3 120.2(6)
C5 C4 H4 119.9
C3 C4 H4 119.9
C4 C5 C6 121.2(6)
C4 C5 H5 119.4
C6 C5 H5 119.4
C5 C6 C7 120.2(7)
C5 C6 H6 119.9
C7 C6 H6 119.9
C8 C7 C6 119.3(8)
C8 C7 H7 120.4
C6 C7 H7 120.4
C7 C8 N1 129.3(6)
C7 C8 C3 121.1(5)
N1 C8 C3 109.7(5)
N2 C9 C1 113.9(4)
N2 C9 H9A 108.8
C1 C9 H9A 108.8
N2 C9 H9B 108.8
C1 C9 H9B 108.8
H9A C9 H9B 107.7
C11 C10 C15 119.0(4)
C11 C10 N2 120.7(4)
C15 C10 N2 120.3(4)
C12 C11 C10 120.5(4)
C12 C11 C19 117.7(4)
C10 C11 C19 121.8(4)
C13 C12 C11 120.6(5)
C13 C12 H12 119.7
C11 C12 H12 119.7
C12 C13 C14 120.2(4)
C12 C13 H13 119.9
C14 C13 H13 119.9
C13 C14 C15 121.0(5)
C13 C14 H14 119.5
C15 C14 H14 119.5
C14 C15 C10 118.6(4)
C14 C15 C16 119.5(4)
C10 C15 C16 121.9(4)
C15 C16 C17 112.2(5)
C15 C16 C18 112.0(5)
C17 C16 C18 107.9(6)
C15 C16 H16 108.2
C17 C16 H16 108.2
C18 C16 H16 108.2
C16 C17 H17A 109.5
C16 C17 H17B 109.5
H17A C17 H17B 109.5
C16 C17 H17C 109.5
H17A C17 H17C 109.5
H17B C17 H17C 109.5
C16 C18 H18A 109.5
C16 C18 H18B 109.5
H18A C18 H18B 109.5
C16 C18 H18C 109.5
H18A C18 H18C 109.5
H18B C18 H18C 109.5
C20 C19 C11 113.3(4)
C20 C19 C21 110.1(5)
C11 C19 C21 110.2(5)
C20 C19 H19 107.7
C11 C19 H19 107.7
C21 C19 H19 107.7
C19 C20 H20A 109.5
C19 C20 H20B 109.5
H20A C20 H20B 109.5
C19 C20 H20C 109.5
H20A C20 H20C 109.5
H20B C20 H20C 109.5
C19 C21 H21A 109.5
C19 C21 H21B 109.5
H21A C21 H21B 109.5
C19 C21 H21C 109.5
H21A C21 H21C 109.5
H21B C21 H21C 109.5
Si1 C22 H22A 109.5
Si1 C22 H22B 109.5
Si1 C22 H22C 109.5
Si1 C23 H23A 109.5
Si1 C23 H23B 109.5
Si1 C23 H23C 109.5
Si1 C24 H24A 109.5
Si1 C24 H24B 109.5
Si1 C24 H24C 109.5
Si1 C22A H22D 109.5
Si1 C22A H22E 109.5
H22D C22A H22E 109.5
Si1 C22A H22F 109.5
H22D C22A H22F 109.5
H22E C22A H22F 109.5
Si1 C23A H23D 109.5
Si1 C23A H23E 109.5
H23D C23A H23E 109.5
Si1 C23A H23F 109.5
H23D C23A H23F 109.5
H23E C23A H23F 109.5
Si1 C24A H24D 109.5
Si1 C24A H24E 109.5
H24D C24A H24E 109.5
Si1 C24A H24F 109.5
H24D C24A H24F 109.5
H24E C24A H24F 109.5
Si2 C25 H25A 109.5
Si2 C25 H25B 109.5
H25A C25 H25B 109.5
Si2 C25 H25C 109.5
H25A C25 H25C 109.5
H25B C25 H25C 109.5
Si2 C26 H26A 109.5
Si2 C26 H26B 109.5
H26A C26 H26B 109.5
Si2 C26 H26C 109.5
H26A C26 H26C 109.5
H26B C26 H26C 109.5
Si2 C27 H27A 109.5
Si2 C27 H27B 109.5
H27A C27 H27B 109.5
Si2 C27 H27C 109.5
H27A C27 H27C 109.5
H27B C27 H27C 109.5
O1 C28 C29 107.9(8)
O1 C28 H28A 110.1
C29 C28 H28A 110.1
O1 C28 H28B 110.1
C29 C28 H28B 110.1
H28A C28 H28B 108.4
C30 C29 C28 107.6(9)
C30 C29 H29A 110.2
C28 C29 H29A 110.2
C30 C29 H29B 110.2
C28 C29 H29B 110.2
H29A C29 H29B 108.5
C31 C30 C29 108.8(8)
C31 C30 H30A 109.9
C29 C30 H30A 109.9
C31 C30 H30B 109.9
C29 C30 H30B 109.9
H30A C30 H30B 108.3
C30 C31 O1 108.0(9)
C30 C31 H31A 110.1
O1 C31 H31A 110.1
C30 C31 H31B 110.1
O1 C31 H31B 110.1
H31A C31 H31B 108.4
O2 C32 C33 107.3(7)
O2 C32 H32A 110.3
C33 C32 H32A 110.3
O2 C32 H32B 110.2
C33 C32 H32B 110.3
H32A C32 H32B 108.5
C34 C33 C32 106.9(7)
C34 C33 H33A 110.3
C32 C33 H33A 110.3
C34 C33 H33B 110.3
C32 C33 H33B 110.3
H33A C33 H33B 108.6
C35 C34 C33 110.3(7)
C35 C34 H34A 109.6
C33 C34 H34A 109.6
C35 C34 H34B 109.6
C33 C34 H34B 109.6
H34A C34 H34B 108.1
C34 C35 O2 106.4(6)
C34 C35 H35A 110.4
O2 C35 H35A 110.4
C34 C35 H35B 110.4
O2 C35 H35B 110.4
H35A C35 H35B 108.6
C1 N1 C8 105.6(4)
C1 N1 Dy1 109.0(3)
C8 N1 Dy1 145.2(4)
C10 N2 C9 109.6(3)
C10 N2 Dy1 136.1(2)
C9 N2 Dy1 114.2(3)
Si2 N3 Si1 125.6(2)
Si2 N3 Dy1 117.17(18)
Si1 N3 Dy1 117.21(18)
C28 O1 C31 107.2(6)
C28 O1 Dy1 128.4(4)
C31 O1 Dy1 124.3(5)
C32 O2 C35 108.7(5)
C32 O2 Dy1 126.1(4)
C35 O2 Dy1 125.0(4)
N3 Si1 C24 112.7(6)
N3 Si1 C22A 117.8(7)
C24 Si1 C22A 113.8(11)
N3 Si1 C24A 104.0(5)
C24 Si1 C24A 17.7(6)
C22A Si1 C24A 108.1(7)
N3 Si1 C23A 112.7(7)
C24 Si1 C23A 87.4(7)
C22A Si1 C23A 108.2(6)
C24A Si1 C23A 105.1(6)
N3 Si1 C23 114.1(7)
C24 Si1 C23 108.4(6)
C22A Si1 C23 87.1(8)
C24A Si1 C23 125.8(7)
C23A Si1 C23 24.9(7)
N3 Si1 C22 109.7(7)
C24 Si1 C22 107.6(7)
C22A Si1 C22 16.6(7)
C24A Si1 C22 97.7(9)
C23A Si1 C22 124.3(8)
C23 Si1 C22 103.7(6)
N3 Si2 C26 115.0(3)
N3 Si2 C25 115.1(3)
C26 Si2 C25 105.3(4)
N3 Si2 C27 107.5(3)
C26 Si2 C27 106.0(4)
C25 Si2 C27 107.3(4)
N2 Dy1 N3 134.11(12)
N2 Dy1 N1 78.82(14)
N3 Dy1 N1 146.97(13)
N2 Dy1 O1 97.08(13)
N3 Dy1 O1 89.09(13)
N1 Dy1 O1 83.10(18)
N2 Dy1 O2 102.13(14)
N3 Dy1 O2 89.21(13)
N1 Dy1 O2 84.69(17)
O1 Dy1 O2 154.74(16)

loop_
_geom_bond_atom_site_label_1
_geom_bond_atom_site_label_2
_geom_bond_distance
C1 C2 1.361(6)
C1 N1 1.376(6)
C1 C9 1.501(6)
C2 C3 1.378(7)
C2 H2 0.9300
C3 C4 1.399(6)
C3 C8 1.404(8)
C4 C5 1.364(10)
C4 H4 0.9300
C5 C6 1.367(13)
C5 H5 0.9300
C6 C7 1.387(10)
C6 H6 0.9300
C7 C8 1.374(9)
C7 H7 0.9300
C8 N1 1.387(6)
C9 N2 1.467(5)
C9 H9A 0.9700
C9 H9B 0.9700
C10 C11 1.397(6)
C10 C15 1.425(6)
C10 N2 1.429(5)
C11 C12 1.390(6)
C11 C19 1.529(6)
C12 C13 1.365(7)
C12 H12 0.9300
C13 C14 1.387(7)
C13 H13 0.9300
C14 C15 1.394(6)
C14 H14 0.9300
C15 C16 1.514(7)
C16 C17 1.528(8)
C16 C18 1.527(10)
C16 H16 0.9800
C17 H17A 0.9600
C17 H17B 0.9600
C17 H17C 0.9600
C18 H18A 0.9600
C18 H18B 0.9600
C18 H18C 0.9600
C19 C20 1.502(8)
C19 C21 1.552(8)
C19 H19 0.9800
C20 H20A 0.9600
C20 H20B 0.9600
C20 H20C 0.9600
C21 H21A 0.9600
C21 H21B 0.9600
C21 H21C 0.9600
C22 Si1 1.910(10)
C22 H22A 0.9600
C22 H22B 0.9600
C22 H22C 0.9600
C23 Si1 1.889(10)
C23 H23A 0.9600
C23 H23B 0.9600
C23 H23C 0.9600
C24 Si1 1.843(10)
C24 H24A 0.9600
C24 H24B 0.9600
C24 H24C 0.9600
C22A Si1 1.854(11)
C22A H22D 0.9600
C22A H22E 0.9600
C22A H22F 0.9600
C23A Si1 1.886(10)
C23A H23D 0.9600
C23A H23E 0.9600
C23A H23F 0.9600
C24A Si1 1.883(9)
C24A H24D 0.9600
C24A H24E 0.9600
C24A H24F 0.9600
C25 Si2 1.878(7)
C25 H25A 0.9600
C25 H25B 0.9600
C25 H25C 0.9600
C26 Si2 1.849(7)
C26 H26A 0.9600
C26 H26B 0.9600
C26 H26C 0.9600
C27 Si2 1.877(7)
C27 H27A 0.9600
C27 H27B 0.9600
C27 H27C 0.9600
C28 O1 1.417(9)
C28 C29 1.435(11)
C28 H28A 0.9700
C28 H28B 0.9700
C29 C30 1.412(16)
C29 H29A 0.9700
C29 H29B 0.9700
C30 C31 1.399(13)
C30 H30A 0.9700
C30 H30B 0.9700
C31 O1 1.443(8)
C31 H31A 0.9700
C31 H31B 0.9700
C32 O2 1.427(8)
C32 C33 1.452(10)
C32 H32A 0.9700
C32 H32B 0.9700
C33 C34 1.433(12)
C33 H33A 0.9700
C33 H33B 0.9700
C34 C35 1.405(10)
C34 H34A 0.9700
C34 H34B 0.9700
C35 O2 1.458(7)
C35 H35A 0.9700
C35 H35B 0.9700
N1 Dy1 2.316(4)
N2 Dy1 2.190(3)
N3 Si2 1.691(4)
N3 Si1 1.701(4)
N3 Dy1 2.300(4)
O1 Dy1 2.378(4)
O2 Dy1 2.387(4)

loop_
_geom_torsion_atom_site_label_1
_geom_torsion_atom_site_label_2
_geom_torsion_atom_site_label_3
_geom_torsion_atom_site_label_4
_geom_torsion
N1 C1 C2 C3 -1.2(6)
C9 C1 C2 C3 179.2(5)
C1 C2 C3 C4 179.7(6)
C1 C2 C3 C8 1.1(6)
C2 C3 C4 C5 -179.0(7)
C8 C3 C4 C5 -0.5(9)
C3 C4 C5 C6 1.2(12)
C4 C5 C6 C7 -2.0(14)
C5 C6 C7 C8 2.1(15)
C6 C7 C8 N1 178.8(8)
C6 C7 C8 C3 -1.4(13)
C2 C3 C8 C7 179.5(7)
C4 C3 C8 C7 0.6(10)
C2 C3 C8 N1 -0.7(7)
C4 C3 C8 N1 -179.6(5)
C2 C1 C9 N2 170.2(5)
N1 C1 C9 N2 -9.4(7)
C15 C10 C11 C12 -1.8(6)
N2 C10 C11 C12 178.9(4)
C15 C10 C11 C19 179.7(4)
N2 C10 C11 C19 0.3(6)
C10 C11 C12 C13 0.4(7)
C19 C11 C12 C13 179.1(5)
C11 C12 C13 C14 0.7(9)
C12 C13 C14 C15 -0.3(9)
C13 C14 C15 C10 -1.0(8)
C13 C14 C15 C16 177.8(5)
C11 C10 C15 C14 2.0(6)
N2 C10 C15 C14 -178.6(4)
C11 C10 C15 C16 -176.7(4)
N2 C10 C15 C16 2.6(6)
C14 C15 C16 C17 55.1(7)
C10 C15 C16 C17 -126.2(6)
C14 C15 C16 C18 -66.4(7)
C10 C15 C16 C18 112.3(6)
C12 C11 C19 C20 -57.8(6)
C10 C11 C19 C20 120.8(5)
C12 C11 C19 C21 66.1(6)
C10 C11 C19 C21 -115.3(5)
O1 C28 C29 C30 0.9(17)
C28 C29 C30 C31 -5(2)
C29 C30 C31 O1 7.2(18)
O2 C32 C33 C34 0.5(13)
C32 C33 C34 C35 -4.1(15)
C33 C34 C35 O2 5.9(14)
C2 C1 N1 C8 0.7(6)
C9 C1 N1 C8 -179.6(5)
C2 C1 N1 Dy1 -176.2(4)
C9 C1 N1 Dy1 3.4(6)
C7 C8 N1 C1 179.7(8)
C3 C8 N1 C1 0.0(7)
C7 C8 N1 Dy1 -5.4(13)
C3 C8 N1 Dy1 174.8(5)
C11 C10 N2 C9 85.2(5)
C15 C10 N2 C9 -94.1(5)
C11 C10 N2 Dy1 -91.5(5)
C15 C10 N2 Dy1 89.2(5)
C1 C9 N2 C10 -167.3(4)
C1 C9 N2 Dy1 10.2(5)
C29 C28 O1 C31 3.5(13)
C29 C28 O1 Dy1 -172.1(8)
C30 C31 O1 C28 -6.6(13)
C30 C31 O1 Dy1 169.3(9)
C33 C32 O2 C35 3.1(10)
C33 C32 O2 Dy1 178.3(6)
C34 C35 O2 C32 -5.6(11)
C34 C35 O2 Dy1 179.2(7)
Si2 N3 Si1 C24 -151.7(7)
Dy1 N3 Si1 C24 27.1(7)
Si2 N3 Si1 C22A 72.6(8)
Dy1 N3 Si1 C22A -108.7(7)
Si2 N3 Si1 C24A -167.9(6)
Dy1 N3 Si1 C24A 10.9(6)
Si2 N3 Si1 C23A -54.6(8)
Dy1 N3 Si1 C23A 124.2(8)
Si2 N3 Si1 C23 -27.4(9)
Dy1 N3 Si1 C23 151.3(9)
Si2 N3 Si1 C22 88.5(7)
Dy1 N3 Si1 C22 -92.7(7)
Si1 N3 Si2 C26 63.9(5)
Dy1 N3 Si2 C26 -114.9(4)
Si1 N3 Si2 C25 -58.8(4)
Dy1 N3 Si2 C25 122.4(4)
Si1 N3 Si2 C27 -178.3(3)
Dy1 N3 Si2 C27 2.9(3)
C10 N2 Dy1 N3 -13.0(5)
C9 N2 Dy1 N3 170.5(3)
C10 N2 Dy1 N1 169.9(4)
C9 N2 Dy1 N1 -6.7(3)
C10 N2 Dy1 O1 -108.6(4)
C9 N2 Dy1 O1 74.8(3)
C10 N2 Dy1 O2 87.9(4)
C9 N2 Dy1 O2 -88.7(3)
Si2 N3 Dy1 N2 -175.93(17)
Si1 N3 Dy1 N2 5.2(3)
Si2 N3 Dy1 N1 -1.1(4)
Si1 N3 Dy1 N1 180.0(3)
Si2 N3 Dy1 O1 -76.9(2)
Si1 N3 Dy1 O1 104.2(2)
Si2 N3 Dy1 O2 77.9(2)
Si1 N3 Dy1 O2 -101.0(2)
C1 N1 Dy1 N2 1.8(4)
C8 N1 Dy1 N2 -172.9(8)
C1 N1 Dy1 N3 -174.4(3)
C8 N1 Dy1 N3 10.9(10)
C1 N1 Dy1 O1 -96.8(4)
C8 N1 Dy1 O1 88.4(8)
C1 N1 Dy1 O2 105.3(4)
C8 N1 Dy1 O2 -69.4(8)
C28 O1 Dy1 N2 119.0(7)
C31 O1 Dy1 N2 -56.0(7)
C28 O1 Dy1 N3 -15.4(7)
C31 O1 Dy1 N3 169.7(7)
C28 O1 Dy1 N1 -163.2(7)
C31 O1 Dy1 N1 21.8(7)
C28 O1 Dy1 O2 -101.6(8)
C31 O1 Dy1 O2 83.5(8)
C32 O2 Dy1 N2 -108.1(6)
C35 O2 Dy1 N2 66.3(6)
C32 O2 Dy1 N3 27.0(6)
C35 O2 Dy1 N3 -158.5(6)
C32 O2 Dy1 N1 174.5(6)
C35 O2 Dy1 N1 -11.1(6)
C32 O2 Dy1 O1 113.2(6)
C35 O2 Dy1 O1 -72.4(7)
